data_4332961
loop_
_publ_author_name
'Song, Li'
'Li, Jianrong'
'Lin, Ping'
'Li, Zhihua'
'Li, Tao'
'Du, Shaowu'
'Wu, Xintao'

_publ_section_title
;
 Synthesis and Crystal Structures of Multidimensional Coordination
 Polymers Based on W/Cu/S Clusters with Flexible Imidazole Ligands
;
_journal_issue 25
_journal_name_full 'Inorganic Chemistry'
_journal_page_first 10155
_journal_page_last 10161
_journal_paper_doi 10.1021/ic061142i
_journal_volume 45
_journal_year 2006
_chemical_formula_sum 'C15 H14 Cu3 N5 S4 W'
_chemical_formula_weight 767.02
_chemical_name_systematic
; 
 ? 
;
_space_group_IT_number 14
_symmetry_cell_setting monoclinic
_symmetry_space_group_name_Hall '-P 2yn'
_symmetry_space_group_name_H-M 'P 1 21/n 1'
_atom_sites_solution_hydrogens geom
_atom_sites_solution_primary direct
_atom_sites_solution_secondary difmap
_audit_creation_method SHELXL-97
_cell_angle_alpha 90.00
_cell_angle_beta 93.429(5)
_cell_angle_gamma 90.00
_cell_formula_units_Z 4
_cell_length_a 5.5001(5)
_cell_length_b 22.689(2)
_cell_length_c 17.2520(15)
_cell_measurement_reflns_used 4086
_cell_measurement_temperature 293(2)
_cell_measurement_theta_max 27.48
_cell_measurement_theta_min 3.59
_cell_volume 2149.1(3)
_computing_cell_refinement 'CrystalClear (Rigaku/MSC Inc., 2005)'
_computing_data_collection 'CrystalClear (Rigaku/MSC Inc., 2005)'
_computing_data_reduction 'CrystalClear (Rigaku/MSC Inc., 2005)'
_computing_structure_refinement 'SHELXL-97 (Sheldrick, 1997)'
_computing_structure_solution 'SHELXS-97 (Sheldrick, 1990)'
_diffrn_ambient_temperature 293(2)
_diffrn_measured_fraction_theta_full 0.992
_diffrn_measured_fraction_theta_max 0.992
_diffrn_measurement_device_type 'Saturn70 (4x4 bin mode)'
_diffrn_measurement_method CCD_Profile_fitting
_diffrn_radiation_monochromator graphite
_diffrn_radiation_source 'fine-focus sealed tube'
_diffrn_radiation_type MoK\a
_diffrn_radiation_wavelength 0.71073
_diffrn_reflns_av_R_equivalents 0.0645
_diffrn_reflns_av_sigmaI/netI 0.0655
_diffrn_reflns_limit_h_max 7
_diffrn_reflns_limit_h_min -7
_diffrn_reflns_limit_k_max 29
_diffrn_reflns_limit_k_min -28
_diffrn_reflns_limit_l_max 20
_diffrn_reflns_limit_l_min -22
_diffrn_reflns_number 16528
_diffrn_reflns_theta_full 27.48
_diffrn_reflns_theta_max 27.48
_diffrn_reflns_theta_min 3.59
_diffrn_standards_decay_% none
_diffrn_standards_interval_count none
_diffrn_standards_interval_time none
_diffrn_standards_number none
_exptl_absorpt_coefficient_mu 8.664
_exptl_absorpt_correction_T_max 1.0000
_exptl_absorpt_correction_T_min .5565
_exptl_absorpt_correction_type empirical
_exptl_absorpt_process_details 'SADABS (Sheldrick, 1996)'
_exptl_crystal_colour red
_exptl_crystal_density_diffrn 2.371
_exptl_crystal_density_method 'not measured'
_exptl_crystal_description prism
_exptl_crystal_F_000 1456
_exptl_crystal_size_max .30
_exptl_crystal_size_mid .20
_exptl_crystal_size_min .20
_refine_diff_density_max 1.647
_refine_diff_density_min -1.467
_refine_diff_density_rms 0.210
_refine_ls_extinction_method none
_refine_ls_goodness_of_fit_ref 1.127
_refine_ls_hydrogen_treatment mixed
_refine_ls_matrix_type full
_refine_ls_number_parameters 253
_refine_ls_number_reflns 4876
_refine_ls_number_restraints 0
_refine_ls_restrained_S_all 1.127
_refine_ls_R_factor_gt 0.0556
_refine_ls_shift/su_max 0.001
_refine_ls_shift/su_mean 0.000
_refine_ls_structure_factor_coef Fsqd
_refine_ls_weighting_details 'calc w=1/[\s^2^(Fo^2^)+(0.0345P)^2^+4.9709P] where P=(Fo^2^+2Fc^2^)/3'
_refine_ls_weighting_scheme calc
_refine_ls_wR_factor_gt 0.0960
_refine_ls_wR_factor_ref 0.1053
_reflns_number_gt 3908
_reflns_number_total 4876
_reflns_threshold_expression >2sigma(I)
_cod_data_source_file ic061142isup4.cif
_cod_data_source_block compound4
_cod_original_cell_volume 2149.0(3)
_cod_original_sg_symbol_H-M P2(1)/n
_cod_database_code 4332961
_refine_ls_r_factor_ref 0.0761

loop_
_symmetry_equiv_pos_as_xyz
'x, y, z'
'-x+1/2, y+1/2, -z+1/2'
'-x, -y, -z'
'x-1/2, -y-1/2, z-1/2'

loop_
_atom_site_label
_atom_site_type_symbol
_atom_site_fract_x
_atom_site_fract_y
_atom_site_fract_z
_atom_site_U_iso_or_equiv
_atom_site_adp_type
_atom_site_occupancy
_atom_site_symmetry_multiplicity
_atom_site_calc_flag
_atom_site_refinement_flags
W W -0.74829(5) 0.179271(14) 0.85826(2) 0.02219(11) Uani 1 1 d .
Cu2 Cu -0.7004(2) 0.15509(5) 1.01298(7) 0.0345(3) Uani 1 1 d .
Cu1 Cu -0.7674(2) 0.20678(5) 0.70431(7) 0.0362(3) Uani 1 1 d .
Cu3 Cu -0.24994(17) 0.17941(5) 0.85720(7) 0.0321(3) Uani 1 1 d .
S1 S -0.5268(4) 0.24871(10) 0.80511(14) 0.0309(5) Uani 1 1 d .
S2 S -1.0005(4) 0.13851(10) 0.76683(13) 0.0299(5) Uani 1 1 d .
S3 S -0.9692(4) 0.21989(10) 0.94799(13) 0.0309(5) Uani 1 1 d .
S4 S -0.5025(4) 0.11109(9) 0.91385(14) 0.0288(5) Uani 1 1 d .
N1 N -0.5523(14) 0.1509(3) 0.6417(4) 0.0360(18) Uani 1 1 d .
N2 N -0.2765(15) 0.1294(4) 0.5585(5) 0.045(2) Uani 1 1 d .
N3 N -0.5069(16) 0.2030(4) 1.0915(5) 0.049(2) Uani 1 1 d .
N4 N -0.8717(14) 0.0904(3) 1.0682(4) 0.0359(18) Uani 1 1 d .
N5 N -1.1141(15) 0.0451(4) 1.1450(5) 0.044(2) Uani 1 1 d .
C1 C -0.3899(16) 0.1717(4) 0.5955(6) 0.040(2) Uani 1 1 d .
H1A H -0.3582 0.2117 0.5895 0.048 Uiso 1 1 calc R
C2 C -0.537(2) 0.0916(5) 0.6339(7) 0.057(3) Uani 1 1 d .
H2A H -0.6292 0.0646 0.6602 0.068 Uiso 1 1 calc R
C3 C -0.372(2) 0.0771(5) 0.5836(8) 0.070(4) Uani 1 1 d .
H3A H -0.3297 0.0393 0.5686 0.084 Uiso 1 1 calc R
C4 C -0.084(2) 0.1380(6) 0.5040(7) 0.060(3) Uani 1 1 d .
H4A H 0.0665 0.1213 0.5262 0.072 Uiso 1 1 calc R
H4B H -0.0588 0.1799 0.4968 0.072 Uiso 1 1 calc R
C5 C -0.1462(17) 0.1099(4) 0.4261(6) 0.039(2) Uani 1 1 d .
C6 C 0.007(2) 0.0698(5) 0.3952(6) 0.059(3) Uani 1 1 d .
H6A H 0.1462 0.0580 0.4243 0.071 Uiso 1 1 calc R
C7 C -0.040(2) 0.0464(6) 0.3221(7) 0.067(4) Uani 1 1 d .
H7A H 0.0706 0.0202 0.3023 0.081 Uiso 1 1 calc R
C8 C -0.2455(19) 0.0612(5) 0.2786(6) 0.046(3) Uani 1 1 d .
C9 C -0.401(2) 0.1015(5) 0.3086(7) 0.058(3) Uani 1 1 d .
H9A H -0.5394 0.1131 0.2789 0.070 Uiso 1 1 calc R
C10 C -0.357(2) 0.1250(5) 0.3822(8) 0.059(3) Uani 1 1 d .
H10A H -0.4685 0.1509 0.4022 0.071 Uiso 1 1 calc R
C11 C -1.0500(19) 0.0965(5) 1.1137(6) 0.049(3) Uani 1 1 d .
H11A H -1.1245 0.1323 1.1235 0.058 Uiso 1 1 calc R
C12 C -0.819(2) 0.0324(5) 1.0708(6) 0.049(3) Uani 1 1 d .
H12A H -0.6981 0.0146 1.0435 0.058 Uiso 1 1 calc R
C13 C -0.963(2) 0.0037(5) 1.1174(7) 0.053(3) Uani 1 1 d .
H13A H -0.9612 -0.0363 1.1287 0.064 Uiso 1 1 calc R
C14 C -1.307(2) 0.0360(7) 1.1996(7) 0.077(4) Uani 1 1 d .
H14A H -1.3358 -0.0060 1.2046 0.092 Uiso 1 1 calc R
H14B H -1.4561 0.0539 1.1782 0.092 Uiso 1 1 calc R
C15 C -0.9143(17) 0.2639(4) 0.6352(6) 0.038(2) Uani 1 1 d .

loop_
_atom_site_aniso_label
_atom_site_aniso_U_11
_atom_site_aniso_U_22
_atom_site_aniso_U_33
_atom_site_aniso_U_23
_atom_site_aniso_U_13
_atom_site_aniso_U_12
W 0.01345(15) 0.03026(18) 0.02282(19) 0.00111(15) 0.00058(12) -0.00051(13)
Cu2 0.0367(6) 0.0379(6) 0.0289(6) 0.0008(5) 0.0010(5) -0.0018(5)
Cu1 0.0326(6) 0.0457(7) 0.0302(7) 0.0078(5) 0.0010(5) 0.0002(5)
Cu3 0.0159(5) 0.0440(6) 0.0363(6) 0.0016(5) 0.0016(4) -0.0013(4)
S1 0.0205(10) 0.0361(12) 0.0359(13) 0.0080(10) 0.0000(9) -0.0033(8)
S2 0.0211(10) 0.0422(13) 0.0263(12) -0.0043(10) 0.0007(9) -0.0035(8)
S3 0.0226(10) 0.0418(13) 0.0283(12) -0.0050(10) 0.0022(9) 0.0033(9)
S4 0.0205(10) 0.0322(11) 0.0339(13) 0.0055(10) 0.0026(9) 0.0032(8)
N1 0.041(4) 0.034(4) 0.033(5) -0.003(4) 0.004(4) -0.006(3)
N2 0.046(5) 0.055(6) 0.035(5) -0.012(4) 0.008(4) -0.001(4)
N3 0.047(5) 0.059(6) 0.041(5) -0.001(5) -0.006(4) 0.014(4)
N4 0.040(4) 0.037(4) 0.031(5) 0.012(4) 0.005(4) 0.001(3)
N5 0.043(5) 0.056(6) 0.034(5) 0.001(4) 0.005(4) -0.015(4)
C1 0.030(5) 0.046(6) 0.042(6) 0.003(5) 0.001(4) -0.007(4)
C2 0.075(8) 0.042(6) 0.054(8) -0.004(6) 0.009(6) 0.002(5)
C3 0.096(10) 0.045(7) 0.070(9) -0.003(6) 0.021(8) 0.017(7)
C4 0.048(7) 0.080(9) 0.054(8) -0.018(6) 0.018(6) -0.007(6)
C5 0.035(5) 0.049(6) 0.035(6) -0.007(5) 0.013(4) -0.005(4)
C6 0.053(7) 0.093(9) 0.032(6) -0.026(6) 0.001(5) 0.018(6)
C7 0.060(8) 0.083(9) 0.058(8) -0.018(7) 0.006(6) 0.015(7)
C8 0.050(6) 0.057(7) 0.033(6) -0.010(5) 0.021(5) -0.022(5)
C9 0.047(7) 0.073(8) 0.053(8) -0.008(6) -0.013(6) 0.001(6)
C10 0.051(7) 0.049(7) 0.078(9) -0.010(6) 0.014(6) 0.005(5)
C11 0.050(6) 0.048(6) 0.050(7) 0.012(5) 0.016(5) 0.005(5)
C12 0.064(7) 0.040(6) 0.043(7) -0.004(5) 0.020(5) 0.006(5)
C13 0.068(8) 0.040(6) 0.053(8) 0.004(5) 0.011(6) -0.002(5)
C14 0.058(8) 0.141(13) 0.033(7) -0.008(7) 0.014(6) -0.040(8)
C15 0.037(5) 0.047(6) 0.030(5) 0.003(5) -0.003(4) 0.000(4)

loop_
_atom_type_symbol
_atom_type_description
_atom_type_scat_dispersion_real
_atom_type_scat_dispersion_imag
_atom_type_scat_source
C C 0.0033 0.0016 'International Tables Vol C Tables 4.2.6.8 and 6.1.1.4'
H H 0.0000 0.0000 'International Tables Vol C Tables 4.2.6.8 and 6.1.1.4'
N N 0.0061 0.0033 'International Tables Vol C Tables 4.2.6.8 and 6.1.1.4'
S S 0.1246 0.1234 'International Tables Vol C Tables 4.2.6.8 and 6.1.1.4'
Cu Cu 0.3201 1.2651 'International Tables Vol C Tables 4.2.6.8 and 6.1.1.4'
W W -0.8490 6.8722 'International Tables Vol C Tables 4.2.6.8 and 6.1.1.4'

loop_
_geom_angle_atom_site_label_1
_geom_angle_atom_site_label_2
_geom_angle_atom_site_label_3
_geom_angle
_geom_angle_site_symmetry_1
_geom_angle_site_symmetry_3
S1 W S3 109.21(9) . .
S1 W S4 109.61(8) . .
S3 W S4 109.27(8) . .
S1 W S2 109.52(8) . .
S3 W S2 108.69(8) . .
S4 W S2 110.51(8) . .
S1 W Cu2 121.61(6) . .
S3 W Cu2 54.96(6) . .
S4 W Cu2 54.45(7) . .
S2 W Cu2 128.86(6) . .
S1 W Cu1 54.94(6) . .
S3 W Cu1 126.36(6) . .
S4 W Cu1 124.37(7) . .
S2 W Cu1 54.64(6) . .
Cu2 W Cu1 176.31(4) . .
S1 W Cu3 54.81(6) . .
S3 W Cu3 126.30(6) . .
S4 W Cu3 54.83(6) . .
S2 W Cu3 125.00(6) . .
Cu2 W Cu3 88.20(3) . .
Cu1 W Cu3 88.48(3) . .
S1 W Cu3 124.69(6) . 1_455
S3 W Cu3 54.29(6) . 1_455
S4 W Cu3 125.69(6) . 1_455
S2 W Cu3 54.41(6) . 1_455
Cu2 W Cu3 92.57(4) . 1_455
Cu1 W Cu3 90.75(3) . 1_455
Cu3 W Cu3 179.23(5) . 1_455
N3 Cu2 N4 108.8(4) . .
N3 Cu2 S4 118.9(3) . .
N4 Cu2 S4 106.9(2) . .
N3 Cu2 S3 106.3(2) . .
N4 Cu2 S3 112.8(2) . .
S4 Cu2 S3 103.33(9) . .
N3 Cu2 W 124.9(3) . .
N4 Cu2 W 126.2(2) . .
S4 Cu2 W 51.91(6) . .
S3 Cu2 W 51.56(6) . .
C15 Cu1 N1 108.8(4) . .
C15 Cu1 S2 121.3(3) . .
N1 Cu1 S2 100.5(2) . .
C15 Cu1 S1 112.9(3) . .
N1 Cu1 S1 108.8(2) . .
S2 Cu1 S1 103.37(9) . .
C15 Cu1 W 139.0(3) . .
N1 Cu1 W 112.1(2) . .
S2 Cu1 W 51.92(6) . .
S1 Cu1 W 51.50(6) . .
S3 Cu3 S2 102.38(8) 1_655 1_655
S3 Cu3 S1 112.71(9) 1_655 .
S2 Cu3 S1 114.07(9) 1_655 .
S3 Cu3 S4 111.62(9) 1_655 .
S2 Cu3 S4 113.86(9) 1_655 .
S1 Cu3 S4 102.59(8) . .
S3 Cu3 W 128.36(7) 1_655 .
S2 Cu3 W 129.26(7) 1_655 .
S1 Cu3 W 51.18(6) . .
S4 Cu3 W 51.42(5) . .
S3 Cu3 W 51.05(6) 1_655 1_655
S2 Cu3 W 51.33(5) 1_655 1_655
S1 Cu3 W 129.31(7) . 1_655
S4 Cu3 W 128.06(6) . 1_655
W Cu3 W 179.23(5) . 1_655
W S1 Cu1 73.57(7) . .
W S1 Cu3 74.00(7) . .
Cu1 S1 Cu3 109.98(10) . .
W S2 Cu1 73.44(7) . .
W S2 Cu3 74.26(7) . 1_455
Cu1 S2 Cu3 114.17(10) . 1_455
W S3 Cu3 74.66(7) . 1_455
W S3 Cu2 73.48(7) . .
Cu3 S3 Cu2 116.95(10) 1_455 .
W S4 Cu2 73.64(7) . .
W S4 Cu3 73.75(7) . .
Cu2 S4 Cu3 109.98(10) . .
C1 N1 C2 104.3(9) . .
C1 N1 Cu1 121.4(7) . .
C2 N1 Cu1 134.2(7) . .
C1 N2 C3 105.8(9) . .
C1 N2 C4 126.0(9) . .
C3 N2 C4 128.2(10) . .
C15 N3 Cu2 172.0(8) 4_666 .
C11 N4 C12 104.5(8) . .
C11 N4 Cu2 126.9(7) . .
C12 N4 Cu2 128.5(7) . .
C11 N5 C13 106.2(9) . .
C11 N5 C14 126.6(11) . .
C13 N5 C14 127.2(10) . .
N1 C1 N2 112.7(9) . .
C3 C2 N1 111.0(11) . .
C2 C3 N2 106.2(10) . .
N2 C4 C5 112.4(9) . .
C6 C5 C10 117.7(10) . .
C6 C5 C4 121.1(9) . .
C10 C5 C4 121.1(10) . .
C5 C6 C7 121.8(11) . .
C8 C7 C6 120.8(11) . .
C7 C8 C9 118.2(10) . .
C7 C8 C14 122.7(11) . 1_654
C9 C8 C14 119.1(11) . 1_654
C8 C9 C10 121.5(10) . .
C5 C10 C9 119.9(10) . .
N4 C11 N5 112.2(10) . .
C13 C12 N4 111.2(10) . .
C12 C13 N5 105.8(10) . .
N5 C14 C8 113.4(9) . 1_456
N3 C15 Cu1 177.5(9) 4_565 .

loop_
_geom_bond_atom_site_label_1
_geom_bond_atom_site_label_2
_geom_bond_distance
_geom_bond_site_symmetry_2
W S1 2.223(2) .
W S3 2.224(2) .
W S4 2.233(2) .
W S2 2.237(2) .
W Cu2 2.7224(12) .
W Cu1 2.7242(12) .
W Cu3 2.7421(10) .
W Cu3 2.7581(10) 1_455
Cu2 N3 1.995(9) .
Cu2 N4 2.013(7) .
Cu2 S4 2.308(3) .
Cu2 S3 2.325(2) .
Cu1 C15 1.908(10) .
Cu1 N1 2.080(8) .
Cu1 S2 2.318(2) .
Cu1 S1 2.325(2) .
Cu3 S3 2.322(2) 1_655
Cu3 S2 2.330(2) 1_655
Cu3 S1 2.331(2) .
Cu3 S4 2.335(2) .
Cu3 W 2.7581(10) 1_655
S2 Cu3 2.330(2) 1_455
S3 Cu3 2.322(2) 1_455
N1 C1 1.320(12) .
N1 C2 1.355(13) .
N2 C1 1.330(12) .
N2 C3 1.378(15) .
N2 C4 1.468(13) .
N3 C15 1.159(12) 4_666
N4 C11 1.300(12) .
N4 C12 1.349(12) .
N5 C11 1.340(13) .
N5 C13 1.358(14) .
N5 C14 1.473(13) .
C2 C3 1.334(16) .
C4 C5 1.509(14) .
C5 C6 1.370(14) .
C5 C10 1.390(14) .
C6 C7 1.376(15) .
C7 C8 1.362(15) .
C8 C9 1.374(15) .
C8 C14 1.499(14) 1_654
C9 C10 1.385(16) .
C12 C13 1.332(15) .
C14 C8 1.499(14) 1_456
C15 N3 1.159(12) 4_565
